data_7251163
loop_
_publ_author_name
'Yamada, Shinji'
'Akazawa, Rika'
'Chida, Moemi'

_publ_section_title
;
 Supramolecular dual-synthon in cocrystals of 1-azaanthracene and
 naphthols: cooperation between hydrogen bonds and cation--\p interactions
;
_journal_issue 46
_journal_name_full CrystEngComm
_journal_page_first 7491
_journal_page_last 7497
_journal_paper_doi 10.1039/D5CE01015B
_journal_volume 27
_journal_year 2025
_chemical_formula_moiety '2(C13 H9 N),C10 H8 O'
_chemical_formula_sum 'C36 H26 N2 O'
_chemical_formula_weight 502.61
_space_group_crystal_system monoclinic
_space_group_IT_number 14
_space_group_name_Hall '-P 2ybc'
_space_group_name_H-M_alt 'P 1 21/c 1'
_atom_sites_solution_hydrogens geom
_atom_sites_solution_primary direct
_atom_sites_solution_secondary difmap
_audit_update_record
;
2025-10-23 deposited with the CCDC.	2025-10-30 downloaded from the CCDC.
;
_cell_angle_alpha 90.0000
_cell_angle_beta 101.133(4)
_cell_angle_gamma 90.0000
_cell_formula_units_Z 2
_cell_length_a 13.4906(8)
_cell_length_b 10.8297(6)
_cell_length_c 8.9753(5)
_cell_measurement_reflns_used 3633
_cell_measurement_temperature 123
_cell_measurement_theta_max 68.15
_cell_measurement_theta_min 3.34
_cell_volume 1286.61(13)
_computing_cell_refinement 'RAPID AUTO'
_computing_data_collection 'RAPID AUTO (Rigaku, ????)'
_computing_data_reduction 'RAPID AUTO'
_computing_molecular_graphics 'CrystalStructure 4.2.1'
_computing_publication_material 'CrystalStructure 4.2.1 (Rigaku, 2016)'
_computing_structure_refinement 'SHELXL Version 2014/7 (Sheldrick, 2008)'
_computing_structure_solution 'SHELXT Version 2014/5 (Sheldrick, 2014)'
_diffrn_ambient_temperature 123
_diffrn_detector_area_resol_mean 10.000
_diffrn_measured_fraction_theta_full 1.000
_diffrn_measured_fraction_theta_max 0.998
_diffrn_measurement_device_type 'Rigaku R-AXIS RAPID'
_diffrn_measurement_method \w
_diffrn_radiation_type 'Cu K\a'
_diffrn_radiation_wavelength 1.54187
_diffrn_reflns_av_R_equivalents 0.0892
_diffrn_reflns_Laue_measured_fraction_full 1.000
_diffrn_reflns_Laue_measured_fraction_max 0.998
_diffrn_reflns_limit_h_max 10
_diffrn_reflns_limit_h_min -10
_diffrn_reflns_limit_k_max 13
_diffrn_reflns_limit_k_min -12
_diffrn_reflns_limit_l_max 16
_diffrn_reflns_limit_l_min -15
_diffrn_reflns_number 14529
_diffrn_reflns_point_group_measured_fraction_full 1.000
_diffrn_reflns_point_group_measured_fraction_max 0.998
_diffrn_reflns_theta_full 67.687
_diffrn_reflns_theta_max 68.152
_diffrn_standards_number 0
_exptl_absorpt_coefficient_mu 0.607
_exptl_absorpt_correction_T_max 0.941
_exptl_absorpt_correction_T_min 0.352
_exptl_absorpt_correction_type multi-scan
_exptl_absorpt_process_details 'ABSCOR (Rigaku, 1995)'
_exptl_crystal_colour colorless
_exptl_crystal_density_diffrn 1.297
_exptl_crystal_density_method 'not measured'
_exptl_crystal_description platelet
_exptl_crystal_F_000 528.00
_exptl_crystal_size_max 0.400
_exptl_crystal_size_mid 0.350
_exptl_crystal_size_min 0.100
_refine_diff_density_max 0.46
_refine_diff_density_min -0.34
_refine_ls_extinction_coef 0.0051(15)
_refine_ls_extinction_method SHELXL
_refine_ls_goodness_of_fit_ref 1.451
_refine_ls_hydrogen_treatment constr
_refine_ls_number_parameters 182
_refine_ls_number_reflns 2342
_refine_ls_number_restraints 0
_refine_ls_R_factor_all 0.1477
_refine_ls_R_factor_gt 0.0877
_refine_ls_shift/su_max 0.000
_refine_ls_structure_factor_coef Fsqd
_refine_ls_weighting_details 'w = 1/[\s^2^(Fo^2^)+(0.1000P)^2^] where P=(Fo^2^+2Fc^2^)/3'
_refine_ls_weighting_scheme calc
_refine_ls_wR_factor_gt 0.2118
_refine_ls_wR_factor_ref 0.2913
_reflns_Friedel_coverage 0.000
_reflns_number_gt 1134
_reflns_number_total 2342
_reflns_threshold_expression F^2^>2.0\s(F^2^)
_cod_data_source_file d5ce01015b2.cif
_cod_data_source_block compound-2
_cod_depositor_comments 'Adding full bibliography for 7251160--7251164.cif.'
_cod_database_code 7251163

loop_
_space_group_symop_id
_space_group_symop_operation_xyz
1 +X,+Y,+Z
2 -X,1/2+Y,1/2-Z
3 -X,-Y,-Z
4 +X,-1/2-Y,-1/2+Z

loop_
_atom_site_label
_atom_site_type_symbol
_atom_site_fract_x
_atom_site_fract_y
_atom_site_fract_z
_atom_site_U_iso_or_equiv
_atom_site_adp_type
_atom_site_occupancy
_atom_site_site_symmetry_order
_atom_site_calc_flag
_atom_site_refinement_flags_posn
_atom_site_refinement_flags_adp
_atom_site_refinement_flags_occupancy
_atom_site_disorder_assembly
_atom_site_disorder_group
O20 O 0.8276(4) 0.6328(4) 0.2415(6) 0.0499(15) Uani 0.5 1 d . . P . .
N1 N 0.7834(2) 0.4802(3) 0.4540(4) 0.0576(11) Uani 1 1 d . . . . .
C2 C 0.4811(3) 0.3605(3) 0.3814(4) 0.0441(10) Uani 1 1 d . . . . .
C3 C 0.6841(3) 0.4402(3) 0.4323(5) 0.0467(11) Uani 1 1 d . . . . .
C4 C 0.6517(3) 0.3538(3) 0.5329(5) 0.0443(10) Uani 1 1 d . . . . .
C5 C 0.5143(3) 0.4491(3) 0.2821(4) 0.0441(10) Uani 1 1 d . . . . .
C6 C 0.5515(3) 0.3156(3) 0.5057(5) 0.0488(11) Uani 1 1 d . . . . .
H6 H 0.5301 0.2579 0.5727 0.059 Uiso 1 1 calc R U . . .
C7 C 0.4422(3) 0.4967(3) 0.1606(5) 0.0481(11) Uani 1 1 d . . . . .
H7 H 0.4622 0.5572 0.0958 0.058 Uiso 1 1 calc R U . . .
C8 C 0.6150(3) 0.4868(3) 0.3106(5) 0.0482(11) Uani 1 1 d . . . . .
H8 H 0.6367 0.5456 0.2452 0.058 Uiso 1 1 calc R U . . .
C9 C 0.3448(3) 0.4576(4) 0.1344(5) 0.0543(12) Uani 1 1 d . . . . .
H9 H 0.2977 0.4898 0.0509 0.065 Uiso 1 1 calc R U . . .
C10 C 0.7250(3) 0.3115(3) 0.6584(5) 0.0533(11) Uani 1 1 d . . . . .
H10 H 0.7065 0.2536 0.7279 0.064 Uiso 1 1 calc R U . . .
C11 C 0.3787(3) 0.3224(3) 0.3505(5) 0.0527(11) Uani 1 1 d . . . . .
H11 H 0.3559 0.2635 0.4148 0.063 Uiso 1 1 calc R U . . .
C12 C 0.3131(3) 0.3688(4) 0.2312(5) 0.0579(12) Uani 1 1 d . . . . .
H12 H 0.2449 0.3416 0.2118 0.069 Uiso 1 1 calc R U . . .
C13 C 0.9878(3) 0.4547(3) 0.0504(5) 0.0544(12) Uani 1 1 d . . . . .
C14 C 0.9714(3) 0.6653(4) -0.0448(5) 0.0585(12) Uani 1 1 d . . . . .
H14 H 0.9872 0.7272 -0.1115 0.070 Uiso 1 1 calc R U . . .
C15 C 0.9220(3) 0.4863(4) 0.1510(5) 0.0566(12) Uani 1 1 d . . . . .
H15 H 0.9040 0.4249 0.2165 0.068 Uiso 1 1 calc R U . . .
C16 C 0.8206(3) 0.3537(4) 0.6785(5) 0.0601(12) Uani 1 1 d . . . . .
H16 H 0.8696 0.3274 0.7633 0.072 Uiso 1 1 calc R U . . .
C17 C 0.8472(3) 0.4374(4) 0.5724(5) 0.0605(13) Uani 1 1 d . . . . .
H17 H 0.9154 0.4645 0.5873 0.073 Uiso 1 1 calc R U . . .
C18 C 0.8840(3) 0.6042(4) 0.1554(5) 0.0587(13) Uani 1 1 d . . . . .
C19 C 0.9099(3) 0.6940(4) 0.0542(5) 0.0582(12) Uani 1 1 d . . . . .
H19 H 0.8839 0.7754 0.0554 0.070 Uiso 1 1 calc R U . . .

loop_
_atom_site_aniso_label
_atom_site_aniso_U_11
_atom_site_aniso_U_22
_atom_site_aniso_U_33
_atom_site_aniso_U_23
_atom_site_aniso_U_13
_atom_site_aniso_U_12
O20 0.040(3) 0.051(3) 0.062(4) -0.016(3) 0.017(3) 0.005(2)
N1 0.0390(19) 0.061(2) 0.072(3) 0.0047(18) 0.0083(18) 0.0041(15)
C2 0.049(2) 0.0307(19) 0.053(3) -0.0066(17) 0.0104(19) -0.0022(16)
C3 0.040(2) 0.041(2) 0.061(3) -0.001(2) 0.013(2) 0.0036(16)
C4 0.049(2) 0.034(2) 0.050(3) -0.0004(17) 0.0093(19) 0.0050(16)
C5 0.045(2) 0.035(2) 0.053(3) -0.0020(18) 0.0121(19) 0.0034(16)
C6 0.060(2) 0.028(2) 0.060(3) 0.0018(18) 0.016(2) -0.0037(17)
C7 0.051(2) 0.040(2) 0.053(3) -0.0016(18) 0.006(2) 0.0044(17)
C8 0.046(2) 0.037(2) 0.062(3) 0.0058(18) 0.011(2) 0.0036(16)
C9 0.053(2) 0.048(2) 0.059(3) -0.010(2) 0.002(2) 0.0005(19)
C10 0.066(3) 0.039(2) 0.053(3) 0.0030(19) 0.007(2) 0.0080(19)
C11 0.051(2) 0.042(2) 0.065(3) -0.004(2) 0.011(2) -0.0115(18)
C12 0.054(3) 0.047(2) 0.069(3) -0.015(2) 0.004(2) -0.0070(19)
C13 0.047(2) 0.045(2) 0.066(3) 0.008(2) -0.001(2) -0.0088(18)
C14 0.056(2) 0.045(2) 0.070(3) 0.009(2) 0.001(2) -0.0094(19)
C15 0.052(2) 0.056(3) 0.059(3) 0.009(2) 0.005(2) -0.0152(19)
C16 0.057(3) 0.055(3) 0.065(3) -0.001(2) 0.004(2) 0.013(2)
C17 0.047(2) 0.063(3) 0.070(3) -0.003(2) 0.008(2) 0.010(2)
C18 0.059(3) 0.045(3) 0.066(3) 0.004(2) -0.004(2) -0.011(2)
C19 0.053(3) 0.047(2) 0.070(3) 0.003(2) 0.001(2) -0.0026(19)

loop_
_atom_type_symbol
_atom_type_description
_atom_type_scat_dispersion_real
_atom_type_scat_dispersion_imag
_atom_type_scat_source
C C 0.0181 0.0091
;
International Tables for Crystallography
(Vol. C, Tables 4.2.6.8 and 6.1.1.4)
;
H H 0.0000 0.0000
;
International Tables for Crystallography
(Vol. C, Table 6.1.1.4)
;
O O 0.0492 0.0322
;
International Tables for Crystallography
(Vol. C, Tables 4.2.6.8 and 6.1.1.4)
;
N N 0.0311 0.0180
;
International Tables for Crystallography
(Vol. C, Tables 4.2.6.8 and 6.1.1.4)
;

loop_
_geom_angle_atom_site_label_1
_geom_angle_atom_site_label_2
_geom_angle_atom_site_label_3
_geom_angle
_geom_angle_site_symmetry_1
_geom_angle_site_symmetry_3
_geom_angle_publ_flag
C17 N1 C3 117.8(4) . . ?
C6 C2 C11 122.6(4) . . ?
C6 C2 C5 118.7(3) . . ?
C11 C2 C5 118.8(4) . . ?
N1 C3 C8 118.8(4) . . ?
N1 C3 C4 121.5(4) . . ?
C8 C3 C4 119.8(3) . . ?
C6 C4 C10 123.1(4) . . ?
C6 C4 C3 119.3(4) . . ?
C10 C4 C3 117.5(4) . . ?
C8 C5 C7 122.5(4) . . ?
C8 C5 C2 119.4(4) . . ?
C7 C5 C2 118.2(3) . . ?
C4 C6 C2 121.5(4) . . ?
C4 C6 H6 119.3 . . ?
C2 C6 H6 119.3 . . ?
C9 C7 C5 121.3(4) . . ?
C9 C7 H7 119.3 . . ?
C5 C7 H7 119.3 . . ?
C3 C8 C5 121.4(4) . . ?
C3 C8 H8 119.3 . . ?
C5 C8 H8 119.3 . . ?
C7 C9 C12 120.2(4) . . ?
C7 C9 H9 119.9 . . ?
C12 C9 H9 119.9 . . ?
C16 C10 C4 119.8(4) . . ?
C16 C10 H10 120.1 . . ?
C4 C10 H10 120.1 . . ?
C12 C11 C2 120.8(4) . . ?
C12 C11 H11 119.6 . . ?
C2 C11 H11 119.6 . . ?
C11 C12 C9 120.8(4) . . ?
C11 C12 H12 119.6 . . ?
C9 C12 H12 119.6 . . ?
C13 C13 C14 118.2(5) 3_765 3_765 ?
C13 C13 C15 119.3(5) 3_765 . ?
C14 C13 C15 122.5(4) 3_765 . ?
C19 C14 C13 121.5(4) . 3_765 ?
C19 C14 H14 119.3 . . ?
C13 C14 H14 119.3 3_765 . ?
C18 C15 C13 121.4(4) . . ?
C18 C15 H15 119.3 . . ?
C13 C15 H15 119.3 . . ?
C10 C16 C17 119.3(4) . . ?
C10 C16 H16 120.4 . . ?
C17 C16 H16 120.4 . . ?
N1 C17 C16 124.1(4) . . ?
N1 C17 H17 118.0 . . ?
C16 C17 H17 118.0 . . ?
O20 C18 C15 122.2(5) . . ?
O20 C18 C19 119.4(4) . . ?
C15 C18 C19 118.4(4) . . ?
C14 C19 C18 121.1(4) . . ?
C14 C19 H19 119.4 . . ?
C18 C19 H19 119.4 . . ?

loop_
_geom_bond_atom_site_label_1
_geom_bond_atom_site_label_2
_geom_bond_distance
_geom_bond_site_symmetry_2
_geom_bond_publ_flag
O20 C18 1.224(6) . ?
N1 C17 1.316(5) . ?
N1 C3 1.386(4) . ?
C2 C6 1.405(5) . ?
C2 C11 1.418(5) . ?
C2 C5 1.438(5) . ?
C3 C8 1.387(5) . ?
C3 C4 1.426(5) . ?
C4 C6 1.390(5) . ?
C4 C10 1.423(5) . ?
C5 C8 1.394(5) . ?
C5 C7 1.411(5) . ?
C6 H6 0.9500 . ?
C7 C9 1.357(5) . ?
C7 H7 0.9500 . ?
C8 H8 0.9500 . ?
C9 C12 1.416(5) . ?
C9 H9 0.9500 . ?
C10 C16 1.348(5) . ?
C10 H10 0.9500 . ?
C11 C12 1.347(5) . ?
C11 H11 0.9500 . ?
C12 H12 0.9500 . ?
C13 C13 1.415(7) 3_765 ?
C13 C14 1.416(5) 3_765 ?
C13 C15 1.424(5) . ?
C14 C19 1.363(5) . ?
C14 C13 1.416(5) 3_765 ?
C14 H14 0.9500 . ?
C15 C18 1.380(5) . ?
C15 H15 0.9500 . ?
C16 C17 1.411(5) . ?
C16 H16 0.9500 . ?
C17 H17 0.9500 . ?
C18 C19 1.420(5) . ?
C19 H19 0.9500 . ?

loop_
_geom_torsion_atom_site_label_1
_geom_torsion_atom_site_label_2
_geom_torsion_atom_site_label_3
_geom_torsion_atom_site_label_4
_geom_torsion
_geom_torsion_site_symmetry_1
_geom_torsion_site_symmetry_2
_geom_torsion_site_symmetry_3
_geom_torsion_site_symmetry_4
_geom_torsion_publ_flag
C17 N1 C3 C8 178.3(4) . . . . ?
C17 N1 C3 C4 -1.1(6) . . . . ?
N1 C3 C4 C6 -179.5(3) . . . . ?
C8 C3 C4 C6 1.2(5) . . . . ?
N1 C3 C4 C10 1.1(5) . . . . ?
C8 C3 C4 C10 -178.3(3) . . . . ?
C6 C2 C5 C8 0.7(5) . . . . ?
C11 C2 C5 C8 -179.6(3) . . . . ?
C6 C2 C5 C7 -177.9(3) . . . . ?
C11 C2 C5 C7 1.8(5) . . . . ?
C10 C4 C6 C2 179.3(3) . . . . ?
C3 C4 C6 C2 -0.1(6) . . . . ?
C11 C2 C6 C4 179.5(3) . . . . ?
C5 C2 C6 C4 -0.8(6) . . . . ?
C8 C5 C7 C9 179.4(3) . . . . ?
C2 C5 C7 C9 -2.0(6) . . . . ?
N1 C3 C8 C5 179.3(3) . . . . ?
C4 C3 C8 C5 -1.3(6) . . . . ?
C7 C5 C8 C3 178.9(3) . . . . ?
C2 C5 C8 C3 0.3(6) . . . . ?
C5 C7 C9 C12 1.0(6) . . . . ?
C6 C4 C10 C16 -179.2(3) . . . . ?
C3 C4 C10 C16 0.2(5) . . . . ?
C6 C2 C11 C12 179.2(3) . . . . ?
C5 C2 C11 C12 -0.5(6) . . . . ?
C2 C11 C12 C9 -0.6(6) . . . . ?
C7 C9 C12 C11 0.3(6) . . . . ?
C13 C13 C15 C18 -1.9(6) 3_765 . . . ?
C14 C13 C15 C18 179.4(4) 3_765 . . . ?
C4 C10 C16 C17 -1.4(6) . . . . ?
C3 N1 C17 C16 -0.2(6) . . . . ?
C10 C16 C17 N1 1.5(6) . . . . ?
C13 C15 C18 O20 -179.8(4) . . . . ?
C13 C15 C18 C19 1.5(6) . . . . ?
C13 C14 C19 C18 -0.2(6) 3_765 . . . ?
O20 C18 C19 C14 -179.1(4) . . . . ?
C15 C18 C19 C14 -0.4(6) . . . . ?
